data_1502948
loop_
_publ_author_name
'Nakamura, Itaru'
'Okamoto, Masashi'
'Terada, Masahiro'

_publ_section_title
;
 Gold-catalyzed cyclization and subsequent arylidene group transfer of
 O-propioloyl oximes.
;
_journal_issue 11
_journal_name_full 'Organic letters'
_journal_page_first 2453
_journal_page_last 2455
_journal_paper_doi 10.1021/ol100581m
_journal_volume 12
_journal_year 2010
_chemical_formula_moiety 'C16 H11 N O2 '
_chemical_formula_sum 'C16 H11 N O2'
_chemical_formula_weight 249.27
_space_group_IT_number 14
_symmetry_cell_setting monoclinic
_symmetry_Int_Tables_number 14
_symmetry_space_group_name_Hall '-P 2yab'
_symmetry_space_group_name_H-M 'P 1 21/a 1'
_cell_angle_alpha 90.0000
_cell_angle_beta 96.491(9)
_cell_angle_gamma 90.0000
_cell_formula_units_Z 4
_cell_length_a 11.701(7)
_cell_length_b 5.714(3)
_cell_length_c 17.818(11)
_cell_measurement_reflns_used 2982
_cell_measurement_temperature 150.0
_cell_measurement_theta_max 27.5
_cell_measurement_theta_min 3.0
_cell_volume 1183.7(12)
_computing_cell_refinement CrystalClear
_computing_data_collection CrystalClear
_computing_data_reduction CrystalStructure
_computing_publication_material 'CrystalStructure 3.8'
_computing_structure_refinement CRYSTALS
_computing_structure_solution SIR2004
_diffrn_ambient_temperature 150.00
_diffrn_detector_area_resol_mean 7.31
_diffrn_measured_fraction_theta_full 0.997
_diffrn_measured_fraction_theta_max 0.997
_diffrn_measurement_device_type 'Rigaku Saturn'
_diffrn_measurement_method \w
_diffrn_radiation_type 'Mo K\a'
_diffrn_radiation_wavelength 0.71070
_diffrn_reflns_av_R_equivalents 0.056
_diffrn_reflns_limit_h_max 15
_diffrn_reflns_limit_h_min -15
_diffrn_reflns_limit_k_max 7
_diffrn_reflns_limit_k_min -7
_diffrn_reflns_limit_l_max 23
_diffrn_reflns_limit_l_min -23
_diffrn_reflns_number 16452
_diffrn_reflns_theta_full 27.48
_diffrn_reflns_theta_max 27.48
_exptl_absorpt_coefficient_mu 0.093
_exptl_absorpt_correction_T_max 0.982
_exptl_absorpt_correction_T_min 0.977
_exptl_absorpt_correction_type numerical
_exptl_absorpt_process_details
;
    Higashi, T. (1999). Program for Absorption Correction.
    Rigaku Corporation, Tokyo, Japan.
;
_exptl_crystal_colour colorless
_exptl_crystal_density_diffrn 1.399
_exptl_crystal_density_method 'not measured'
_exptl_crystal_description prism
_exptl_crystal_F_000 520.00
_exptl_crystal_size_max 0.17
_exptl_crystal_size_mid 0.17
_exptl_crystal_size_min 0.09
_refine_diff_density_max 0.31
_refine_diff_density_min -0.25
_refine_ls_extinction_method none
_refine_ls_goodness_of_fit_ref 1.046
_refine_ls_hydrogen_treatment refall
_refine_ls_number_parameters 183
_refine_ls_number_reflns 2705
_refine_ls_R_factor_gt 0.0398
_refine_ls_shift/su_max 0.0000
_refine_ls_structure_factor_coef Fsqd
_refine_ls_weighting_details 'w = 1/[0.0001Fo^2^ + 1.0000\s(Fo^2^)]/(4Fo^2^)'
_refine_ls_weighting_scheme calc
_refine_ls_wR_factor_ref 0.0881
_reflns_number_gt 1784
_reflns_number_total 2705
_reflns_threshold_expression F^2^>2.0\s(F^2^)
_cod_data_source_file ol100581m_si_002.cif
_cod_data_source_block '__a'
_cod_original_cell_volume 1183.6(12)
_cod_original_formula_sum 'C16 H11 N O2 '
_cod_database_code 1502948

loop_
_symmetry_equiv_pos_site_id
_symmetry_equiv_pos_as_xyz
1 +X,+Y,+Z
2 1/2-X,1/2+Y,-Z
3 -X,-Y,-Z
4 1/2+X,1/2-Y,+Z

loop_
_atom_site_label
_atom_site_type_symbol
_atom_site_fract_x
_atom_site_fract_y
_atom_site_fract_z
_atom_site_U_iso_or_equiv
_atom_site_adp_type
_atom_site_occupancy
_atom_site_symmetry_multiplicity
_atom_site_calc_flag
_atom_site_refinement_flags
O1 O 0.51134(8) 1.04833(19) 0.76898(6) 0.0309(3) Uani 1.00 1 d .
O3 O 0.55981(9) 0.8052(2) 0.67930(6) 0.0371(3) Uani 1.00 1 d .
N1 N 0.42566(10) 1.0626(2) 0.82165(7) 0.0271(3) Uani 1.00 1 d .
C1 C 0.41912(12) 0.3910(2) 0.60879(8) 0.0280(4) Uani 1.00 1 d .
C2 C 0.33586(12) 0.3845(2) 0.65930(8) 0.0209(3) Uani 1.00 1 d .
C3 C 0.36053(12) 0.8799(2) 0.80957(8) 0.0214(3) Uani 1.00 1 d .
C4 C 0.08776(12) 0.7691(2) 0.94598(8) 0.0274(4) Uani 1.00 1 d .
C5 C 0.17318(12) 0.6014(2) 0.94384(8) 0.0260(4) Uani 1.00 1 d .
C6 C 0.26061(12) 0.6350(2) 0.89850(8) 0.0232(4) Uani 1.00 1 d .
C7 C 0.17883(12) 1.0088(2) 0.85902(8) 0.0250(4) Uani 1.00 1 d .
C8 C 0.25171(12) 0.2066(2) 0.64988(8) 0.0258(4) Uani 1.00 1 d .
C9 C 0.49437(13) 0.8483(2) 0.72518(9) 0.0269(4) Uani 1.00 1 d .
C10 C 0.33487(13) 0.0538(2) 0.54330(9) 0.0311(4) Uani 1.00 1 d .
C11 C 0.39208(11) 0.7320(2) 0.74891(8) 0.0218(3) Uani 1.00 1 d .
C12 C 0.25220(13) 0.0420(2) 0.59311(8) 0.0279(4) Uani 1.00 1 d .
C13 C 0.26495(12) 0.8410(2) 0.85623(8) 0.0210(3) Uani 1.00 1 d .
C14 C 0.41809(13) 0.2280(2) 0.55136(8) 0.0317(4) Uani 1.00 1 d .
C15 C 0.32822(12) 0.5449(2) 0.72140(8) 0.0229(3) Uani 1.00 1 d .
C16 C 0.09077(13) 0.9718(2) 0.90324(8) 0.0274(4) Uani 1.00 1 d .
H1 H 0.4766 0.5091 0.6140 0.034 Uiso 1.00 1 c R
H2 H 0.0273 0.7454 0.9766 0.033 Uiso 1.00 1 c R
H3 H 0.1716 0.4638 0.9736 0.031 Uiso 1.00 1 c R
H4 H 0.3177 0.5181 0.8957 0.028 Uiso 1.00 1 c R
H5 H 0.1809 1.1479 0.8300 0.030 Uiso 1.00 1 c R
H6 H 0.1938 0.2011 0.6832 0.030 Uiso 1.00 1 c R
H7 H 0.3348 -0.0573 0.5036 0.037 Uiso 1.00 1 c R
H8 H 0.1962 -0.0791 0.5884 0.033 Uiso 1.00 1 c R
H9 H 0.4747 0.2349 0.5172 0.038 Uiso 1.00 1 c R
H10 H 0.2649 0.5133 0.7489 0.027 Uiso 1.00 1 c R
H11 H 0.0321 1.0862 0.9045 0.033 Uiso 1.00 1 c R

loop_
_atom_site_aniso_label
_atom_site_aniso_U_11
_atom_site_aniso_U_22
_atom_site_aniso_U_33
_atom_site_aniso_U_12
_atom_site_aniso_U_13
_atom_site_aniso_U_23
O1 0.0273(5) 0.0281(6) 0.0370(6) -0.0088(5) 0.0029(4) 0.0003(5)
O3 0.0280(5) 0.0428(7) 0.0424(7) -0.0058(5) 0.0126(5) -0.0028(6)
N1 0.0259(6) 0.0253(7) 0.0298(7) -0.0037(6) 0.0020(5) 0.0003(6)
C1 0.0258(8) 0.0283(9) 0.0302(8) 0.0009(7) 0.0039(6) -0.0003(7)
C2 0.0207(7) 0.0209(8) 0.0208(7) 0.0029(6) 0.0008(5) 0.0027(6)
C3 0.0224(7) 0.0172(7) 0.0230(7) 0.0005(6) -0.0046(6) 0.0029(6)
C4 0.0258(8) 0.0304(9) 0.0263(8) -0.0033(7) 0.0041(6) -0.0051(7)
C5 0.0299(8) 0.0220(8) 0.0255(8) -0.0034(7) 0.0000(6) 0.0014(7)
C6 0.0234(7) 0.0194(8) 0.0256(8) 0.0027(6) -0.0020(6) -0.0019(6)
C7 0.0301(8) 0.0188(8) 0.0249(7) 0.0010(7) -0.0016(6) -0.0009(6)
C8 0.0286(8) 0.0266(9) 0.0223(7) 0.0004(7) 0.0030(6) 0.0014(7)
C9 0.0248(8) 0.0254(9) 0.0293(8) 0.0001(7) -0.0021(6) 0.0033(7)
C10 0.0338(8) 0.0295(9) 0.0295(8) 0.0050(7) 0.0019(7) -0.0065(7)
C11 0.0198(7) 0.0221(8) 0.0230(7) 0.0017(6) 0.0004(5) 0.0034(6)
C12 0.0320(8) 0.0228(8) 0.0277(8) -0.0002(7) -0.0014(6) -0.0031(7)
C13 0.0233(7) 0.0188(8) 0.0198(7) -0.0016(6) -0.0025(6) -0.0035(6)
C14 0.0291(8) 0.0378(10) 0.0292(8) 0.0058(8) 0.0086(6) -0.0010(8)
C15 0.0225(7) 0.0234(8) 0.0228(7) 0.0017(6) 0.0023(6) 0.0040(6)
C16 0.0263(8) 0.0255(9) 0.0297(8) 0.0043(7) -0.0001(6) -0.0068(7)

loop_
_atom_type_symbol
_atom_type_description
_atom_type_scat_dispersion_real
_atom_type_scat_dispersion_imag
_atom_type_scat_source
C C 0.003 0.002
;
International Tables for Crystallography
(1992, Vol. C, Tables 4.2.6.8 and 6.1.1.4)
;
H H 0.000 0.000
;
International Tables for Crystallography
(1992, Vol. C, Table 6.1.1.4)
;
N N 0.006 0.003
;
International Tables for Crystallography
(1992, Vol. C, Tables 4.2.6.8 and 6.1.1.4)
;
O O 0.011 0.006
;
International Tables for Crystallography
(1992, Vol. C, Tables 4.2.6.8 and 6.1.1.4)
;

loop_
_geom_angle_atom_site_label_1
_geom_angle_atom_site_label_2
_geom_angle_atom_site_label_3
_geom_angle
_geom_angle_publ_flag
N(1) O(1) C(9) 110.18(10) yes
O(1) N(1) C(3) 106.49(11) yes
C(2) C(1) C(14) 120.63(14) yes
C(1) C(2) C(8) 118.01(13) yes
C(1) C(2) C(15) 125.61(13) yes
C(8) C(2) C(15) 116.37(13) yes
N(1) C(3) C(11) 113.46(13) yes
N(1) C(3) C(13) 119.58(13) yes
C(11) C(3) C(13) 126.96(12) yes
C(5) C(4) C(16) 119.83(13) yes
C(4) C(5) C(6) 120.09(13) yes
C(5) C(6) C(13) 120.22(13) yes
C(13) C(7) C(16) 120.21(14) yes
C(2) C(8) C(12) 121.09(13) yes
O(1) C(9) O(3) 119.21(13) yes
O(1) C(9) C(11) 106.26(12) yes
O(3) C(9) C(11) 134.53(14) yes
C(12) C(10) C(14) 120.04(14) yes
C(3) C(11) C(9) 103.56(12) yes
C(3) C(11) C(15) 123.28(13) yes
C(9) C(11) C(15) 132.92(14) yes
C(8) C(12) C(10) 119.77(14) yes
C(3) C(13) C(6) 120.14(12) yes
C(3) C(13) C(7) 120.69(13) yes
C(6) C(13) C(7) 119.17(13) yes
C(1) C(14) C(10) 120.44(14) yes
C(2) C(15) C(11) 133.85(13) yes
C(4) C(16) C(7) 120.45(14) yes
C(2) C(1) H(1) 119.5 no
C(14) C(1) H(1) 119.8 no
C(5) C(4) H(2) 120.2 no
C(16) C(4) H(2) 120.0 no
C(4) C(5) H(3) 119.8 no
C(6) C(5) H(3) 120.1 no
C(5) C(6) H(4) 120.1 no
C(13) C(6) H(4) 119.6 no
C(13) C(7) H(5) 119.5 no
C(16) C(7) H(5) 120.3 no
C(2) C(8) H(6) 119.1 no
C(12) C(8) H(6) 119.8 no
C(12) C(10) H(7) 120.1 no
C(14) C(10) H(7) 119.8 no
C(8) C(12) H(8) 120.1 no
C(10) C(12) H(8) 120.2 no
C(1) C(14) H(9) 119.9 no
C(10) C(14) H(9) 119.6 no
C(2) C(15) H(10) 113.1 no
C(11) C(15) H(10) 113.0 no
C(4) C(16) H(11) 119.8 no
C(7) C(16) H(11) 119.7 no

loop_
_geom_bond_atom_site_label_1
_geom_bond_atom_site_label_2
_geom_bond_distance
_geom_bond_publ_flag
O(1) N(1) 1.4509(16) yes
O(1) C(9) 1.3857(19) yes
O(3) C(9) 1.2069(19) yes
N(1) C(3) 1.2960(18) yes
C(1) C(2) 1.400(2) yes
C(1) C(14) 1.383(2) yes
C(2) C(8) 1.412(2) yes
C(2) C(15) 1.447(2) yes
C(3) C(11) 1.452(2) yes
C(3) C(13) 1.484(2) yes
C(4) C(5) 1.388(2) yes
C(4) C(16) 1.389(2) yes
C(5) C(6) 1.387(2) yes
C(6) C(13) 1.401(2) yes
C(7) C(13) 1.396(2) yes
C(7) C(16) 1.382(2) yes
C(8) C(12) 1.382(2) yes
C(9) C(11) 1.472(2) yes
C(10) C(12) 1.386(2) yes
C(10) C(14) 1.388(2) yes
C(11) C(15) 1.363(2) yes
C(1) H(1) 0.950 no
C(4) H(2) 0.950 no
C(5) H(3) 0.950 no
C(6) H(4) 0.950 no
C(7) H(5) 0.950 no
C(8) H(6) 0.950 no
C(10) H(7) 0.950 no
C(12) H(8) 0.950 no
C(14) H(9) 0.950 no
C(15) H(10) 0.950 no
C(16) H(11) 0.950 no

loop_
_geom_contact_atom_site_label_1
_geom_contact_atom_site_label_2
_geom_contact_distance
_geom_contact_site_symmetry_2
O(1) C(1) 3.5282(18) 1_565
O(1) C(2) 3.2888(17) 1_565
O(1) C(5) 3.5626(16) 4_565
O(1) C(7) 3.4797(17) 4_575
O(1) C(15) 3.5984(17) 1_565
O(3) C(12) 3.4849(19) 4_555
O(3) C(14) 3.5955(18) 1_565
O(3) C(15) 3.2600(17) 4_565
N(1) C(2) 3.4882(18) 1_565
N(1) C(4) 3.3386(18) 4_565
N(1) C(5) 3.5469(17) 4_565
N(1) C(8) 3.5748(17) 1_565
N(1) C(15) 3.4095(18) 1_565
N(1) C(16) 3.5057(19) 4_575
C(1) O(1) 3.5282(18) 1_545
C(2) O(1) 3.2888(17) 1_545
C(2) N(1) 3.4882(18) 1_545
C(3) C(4) 3.4986(19) 4_565
C(3) C(8) 3.5190(19) 1_565
C(4) N(1) 3.3386(18) 4_465
C(4) C(3) 3.4986(19) 4_465
C(5) O(1) 3.5626(16) 4_465
C(5) N(1) 3.5469(17) 4_465
C(7) O(1) 3.4797(17) 4_475
C(8) N(1) 3.5748(17) 1_545
C(8) C(3) 3.5190(19) 1_545
C(8) C(11) 3.537(2) 1_545
C(11) C(8) 3.537(2) 1_565
C(11) C(12) 3.5350(19) 1_565
C(11) C(16) 3.5884(19) 4_565
C(12) O(3) 3.4849(19) 4_455
C(12) C(11) 3.5350(19) 1_545
C(12) C(14) 3.558(2) 2_546
C(14) O(3) 3.5955(18) 1_545
C(14) C(12) 3.558(2) 2_556
C(15) O(1) 3.5984(17) 1_545
C(15) O(3) 3.2600(17) 4_465
C(15) N(1) 3.4095(18) 1_545
C(16) N(1) 3.5057(19) 4_475
C(16) C(11) 3.5884(19) 4_465
O(1) H(5) 2.765 4_575
O(1) H(6) 3.112 4_565
O(1) H(10) 3.049 4_565
O(1) H(11) 3.181 4_575
O(3) H(6) 3.288 4_555
O(3) H(6) 3.224 4_565
O(3) H(8) 2.725 4_555
O(3) H(9) 3.486 3_666
O(3) H(10) 2.775 4_565
N(1) H(2) 3.375 4_565
N(1) H(4) 3.239 1_565
N(1) H(5) 3.403 4_575
N(1) H(6) 3.544 1_565
N(1) H(10) 3.362 1_565
N(1) H(11) 2.710 4_575
C(1) H(6) 3.377 4_555
C(1) H(7) 3.404 2_556
C(1) H(8) 3.474 4_555
C(1) H(9) 3.432 3_666
C(2) H(7) 3.349 2_556
C(3) H(2) 3.444 4_565
C(3) H(6) 3.354 1_565
C(4) H(2) 3.575 3_567
C(4) H(2) 3.440 3_577
C(4) H(3) 3.210 2_557
C(4) H(4) 3.240 2_557
C(4) H(4) 3.410 4_465
C(4) H(11) 3.254 3_577
C(5) H(2) 3.492 3_567
C(5) H(3) 3.024 2_557
C(5) H(5) 3.298 1_545
C(5) H(11) 3.409 1_545
C(6) H(2) 3.341 4_565
C(6) H(3) 2.990 2_557
C(6) H(5) 3.138 1_545
C(6) H(11) 3.409 4_565
C(7) H(3) 3.313 1_565
C(7) H(3) 3.292 2_557
C(7) H(4) 3.361 1_565
C(7) H(6) 3.343 1_565
C(8) H(1) 3.438 4_455
C(8) H(5) 3.421 1_545
C(8) H(7) 3.115 2_556
C(9) H(10) 3.244 4_565
C(10) H(7) 3.034 2_556
C(10) H(8) 3.137 2_556
C(10) H(9) 3.064 3_656
C(11) H(11) 3.557 4_565
C(12) H(1) 3.300 4_455
C(12) H(7) 2.976 2_556
C(12) H(9) 3.579 2_546
C(13) H(2) 3.575 4_565
C(13) H(3) 3.118 2_557
C(14) H(7) 3.251 2_556
C(14) H(7) 3.303 3_656
C(14) H(8) 2.907 2_556
C(14) H(9) 3.226 3_656
C(14) H(9) 3.582 3_666
C(15) H(5) 3.552 1_545
C(15) H(8) 3.434 1_565
C(16) H(2) 3.127 3_577
C(16) H(3) 3.179 1_565
C(16) H(3) 3.341 2_557
C(16) H(4) 3.184 4_465
H(1) C(8) 3.438 4_555
H(1) C(12) 3.300 4_555
H(1) H(6) 2.952 4_555
H(1) H(7) 3.467 1_565
H(1) H(8) 2.690 4_555
H(1) H(9) 2.868 3_666
H(2) N(1) 3.375 4_465
H(2) C(3) 3.444 4_465
H(2) C(4) 3.575 3_567
H(2) C(4) 3.440 3_577
H(2) C(5) 3.492 3_567
H(2) C(6) 3.341 4_465
H(2) C(13) 3.575 4_465
H(2) C(16) 3.127 3_577
H(2) H(2) 3.015 3_567
H(2) H(2) 3.113 3_577
H(2) H(3) 2.847 3_567
H(2) H(4) 3.156 2_557
H(2) H(4) 3.020 4_465
H(2) H(11) 2.496 3_577
H(3) C(4) 3.210 2_547
H(3) C(5) 3.024 2_547
H(3) C(6) 2.990 2_547
H(3) C(7) 3.313 1_545
H(3) C(7) 3.292 2_547
H(3) C(13) 3.118 2_547
H(3) C(16) 3.179 1_545
H(3) C(16) 3.341 2_547
H(3) H(2) 2.847 3_567
H(3) H(3) 3.467 2_547
H(3) H(3) 3.467 2_557
H(3) H(4) 3.443 2_547
H(3) H(5) 3.143 1_545
H(3) H(11) 2.895 1_545
H(4) N(1) 3.239 1_545
H(4) C(4) 3.240 2_547
H(4) C(4) 3.410 4_565
H(4) C(7) 3.361 1_545
H(4) C(16) 3.184 4_565
H(4) H(2) 3.156 2_547
H(4) H(2) 3.020 4_565
H(4) H(3) 3.443 2_557
H(4) H(5) 2.825 1_545
H(4) H(11) 2.566 4_565
H(5) O(1) 2.765 4_475
H(5) N(1) 3.403 4_475
H(5) C(5) 3.298 1_565
H(5) C(6) 3.138 1_565
H(5) C(8) 3.421 1_565
H(5) C(15) 3.552 1_565
H(5) H(3) 3.143 1_565
H(5) H(4) 2.825 1_565
H(5) H(6) 2.655 1_565
H(5) H(10) 2.782 1_565
H(6) O(1) 3.112 4_465
H(6) O(3) 3.288 4_455
H(6) O(3) 3.224 4_465
H(6) N(1) 3.544 1_545
H(6) C(1) 3.377 4_455
H(6) C(3) 3.354 1_545
H(6) C(7) 3.343 1_545
H(6) H(1) 2.952 4_455
H(6) H(5) 2.655 1_545
H(6) H(7) 3.584 2_556
H(7) C(1) 3.404 2_546
H(7) C(2) 3.349 2_546
H(7) C(8) 3.115 2_546
H(7) C(10) 3.034 2_546
H(7) C(12) 2.976 2_546
H(7) C(14) 3.251 2_546
H(7) C(14) 3.303 3_656
H(7) H(1) 3.467 1_545
H(7) H(6) 3.584 2_546
H(7) H(7) 3.473 2_546
H(7) H(7) 3.473 2_556
H(7) H(8) 3.402 2_546
H(7) H(8) 3.186 2_556
H(7) H(9) 2.514 3_656
H(8) O(3) 2.725 4_455
H(8) C(1) 3.474 4_455
H(8) C(10) 3.137 2_546
H(8) C(14) 2.907 2_546
H(8) C(15) 3.434 1_545
H(8) H(1) 2.690 4_455
H(8) H(7) 3.186 2_546
H(8) H(7) 3.402 2_556
H(8) H(9) 2.795 2_546
H(8) H(9) 3.384 4_455
H(9) O(3) 3.486 3_666
H(9) C(1) 3.432 3_666
H(9) C(10) 3.064 3_656
H(9) C(12) 3.579 2_556
H(9) C(14) 3.226 3_656
H(9) C(14) 3.582 3_666
H(9) H(1) 2.868 3_666
H(9) H(7) 2.514 3_656
H(9) H(8) 2.795 2_556
H(9) H(8) 3.384 4_555
H(9) H(9) 2.830 3_656
H(9) H(9) 3.160 3_666
H(10) O(1) 3.049 4_465
H(10) O(3) 2.775 4_465
H(10) N(1) 3.362 1_545
H(10) C(9) 3.244 4_465
H(10) H(5) 2.782 1_545
H(11) O(1) 3.181 4_475
H(11) N(1) 2.710 4_475
H(11) C(4) 3.254 3_577
H(11) C(5) 3.409 1_565
H(11) C(6) 3.409 4_465
H(11) C(11) 3.557 4_465
H(11) H(2) 2.496 3_577
H(11) H(3) 2.895 1_565
H(11) H(4) 2.566 4_465

loop_
_geom_torsion_atom_site_label_1
_geom_torsion_atom_site_label_2
_geom_torsion_atom_site_label_3
_geom_torsion_atom_site_label_4
_geom_torsion
N(1) O(1) C(9) O(3) -178.25(12)
N(1) O(1) C(9) C(11) 1.56(14)
C(9) O(1) N(1) C(3) -0.20(14)
O(1) N(1) C(3) C(11) -1.33(15)
O(1) N(1) C(3) C(13) 178.73(11)
C(2) C(1) C(14) C(10) -0.6(2)
C(14) C(1) C(2) C(8) 0.2(2)
C(14) C(1) C(2) C(15) 179.96(12)
C(1) C(2) C(8) C(12) 0.8(2)
C(1) C(2) C(15) C(11) -0.7(2)
C(8) C(2) C(15) C(11) 179.01(15)
C(15) C(2) C(8) C(12) -178.96(13)
N(1) C(3) C(11) C(9) 2.24(15)
N(1) C(3) C(11) C(15) -172.86(13)
N(1) C(3) C(13) C(6) -121.74(15)
N(1) C(3) C(13) C(7) 57.89(18)
C(11) C(3) C(13) C(6) 58.32(19)
C(11) C(3) C(13) C(7) -122.04(15)
C(13) C(3) C(11) C(9) -177.82(13)
C(13) C(3) C(11) C(15) 7.1(2)
C(5) C(4) C(16) C(7) -0.5(2)
C(16) C(4) C(5) C(6) -0.7(2)
C(4) C(5) C(6) C(13) 1.7(2)
C(5) C(6) C(13) C(3) 178.14(12)
C(5) C(6) C(13) C(7) -1.5(2)
C(13) C(7) C(16) C(4) 0.8(2)
C(16) C(7) C(13) C(3) -179.38(12)
C(16) C(7) C(13) C(6) 0.3(2)
C(2) C(8) C(12) C(10) -1.5(2)
O(1) C(9) C(11) C(3) -2.19(14)
O(1) C(9) C(11) C(15) 172.22(14)
O(3) C(9) C(11) C(3) 177.58(17)
O(3) C(9) C(11) C(15) -8.0(2)
C(12) C(10) C(14) C(1) -0.2(2)
C(14) C(10) C(12) C(8) 1.2(2)
C(3) C(11) C(15) C(2) 174.62(14)
C(9) C(11) C(15) C(2) 1.1(2)

loop_
_cod_related_entry_id
_cod_related_entry_database
_cod_related_entry_code
1 ChemSpider 788196
